data_4339784
loop_
_publ_author_name
'Dey, Subrata K.'
'Abedin, Tareque S. M.'
'Dawe, Louise N.'
'Tandon, Santokh S.'
'Collins, Julie L.'
'Thompson, Laurence K.'
'Postnikov, Andrei V.'
'Alam, Mohammad S.'
'M\"uller, Paul'

_publ_section_title
;
 Supramolecular self-assembled polynuclear complexes from tritopic,
 tetratopic, and pentatopic ligands: structural, magnetic and surface
 studies.
;
_journal_issue 19
_journal_name_full 'Inorganic chemistry'
_journal_page_first 7767
_journal_page_last 7781
_journal_paper_doi 10.1021/ic070336a
_journal_volume 46
_journal_year 2007
_chemical_formula_sum 'C66 H73 Cl8 Mn4 N42 O32.5'
_chemical_formula_weight 2478.02
_chemical_name_systematic
; 
 ? 
;
_space_group_IT_number 15
_symmetry_cell_setting monoclinic
_symmetry_space_group_name_Hall '-C 2yc'
_symmetry_space_group_name_H-M 'C 1 2/c 1'
_atom_sites_solution_hydrogens geom
_atom_sites_solution_primary direct
_atom_sites_solution_secondary difmap
_audit_creation_method SHELXL-97
_cell_angle_alpha 90.00
_cell_angle_beta 90.801(9)
_cell_angle_gamma 90.00
_cell_formula_units_Z 4
_cell_length_a 14.508(2)
_cell_length_b 19.241(3)
_cell_length_c 36.547(5)
_cell_measurement_reflns_used 6974
_cell_measurement_temperature 153(2)
_cell_measurement_theta_max 29.71
_cell_measurement_theta_min 3.23
_cell_volume 10201(3)
_computing_cell_refinement 'TwinSolve (Rigaku/MSC Inc., 2005)'
_computing_data_collection 'CrystalClear (Rigaku/MSC Inc., 2005)'
_computing_data_reduction 'TwinSolve (Rigaku/MSC Inc., 2005)'
_computing_molecular_graphics 'CrystalStructure3.7.0(Rigaku/MSC Inc.,2005)'
_computing_publication_material 'CrystalStructure3.7.0(Rigaku/MSC Inc.,2005)'
_computing_structure_refinement 'SHELXL-97 (Sheldrick, 1997)'
_computing_structure_solution 'SHELXS-97 (Sheldrick, 1990)'
_diffrn_ambient_temperature 153(2)
_diffrn_detector_area_resol_mean 14.286
_diffrn_measured_fraction_theta_full 0.871
_diffrn_measured_fraction_theta_max 0.871
_diffrn_measurement_device_type 'Rigaku AFC'
_diffrn_measurement_method \w-2\q
_diffrn_radiation_monochromator graphite
_diffrn_radiation_source 'fine-focus sealed tube'
_diffrn_radiation_type MoK\a
_diffrn_radiation_wavelength 0.71069
_diffrn_reflns_av_R_equivalents 0.0487
_diffrn_reflns_av_sigmaI/netI 0.0340
_diffrn_reflns_limit_h_max 17
_diffrn_reflns_limit_h_min 0
_diffrn_reflns_limit_k_max 20
_diffrn_reflns_limit_k_min -23
_diffrn_reflns_limit_l_max 44
_diffrn_reflns_limit_l_min -45
_diffrn_reflns_number 13026
_diffrn_reflns_theta_full 26.00
_diffrn_reflns_theta_max 26.00
_diffrn_reflns_theta_min 2.07
_exptl_absorpt_coefficient_mu 0.791
_exptl_absorpt_correction_T_max 1.0000
_exptl_absorpt_correction_T_min 0.7478
_exptl_absorpt_correction_type multi-scan
_exptl_crystal_colour Red
_exptl_crystal_density_diffrn 1.614
_exptl_crystal_density_method 'not measured'
_exptl_crystal_description Prism
_exptl_crystal_F_000 5036
_exptl_crystal_size_max 0.20
_exptl_crystal_size_mid 0.20
_exptl_crystal_size_min 0.20
_refine_diff_density_max 0.950
_refine_diff_density_min -0.715
_refine_diff_density_rms 0.132
_refine_ls_extinction_method none
_refine_ls_goodness_of_fit_ref 1.169
_refine_ls_hydrogen_treatment constr
_refine_ls_matrix_type full
_refine_ls_number_parameters 713
_refine_ls_number_reflns 8731
_refine_ls_number_restraints 0
_refine_ls_restrained_S_all 1.169
_refine_ls_R_factor_all 0.1120
_refine_ls_R_factor_gt 0.0918
_refine_ls_shift/su_max 0.003
_refine_ls_shift/su_mean 0.000
_refine_ls_structure_factor_coef Fsqd
_refine_ls_weighting_details 'calc w=1/[\s^2^(Fo^2^)+(0.0774P)^2^+147.6034P] where P=(Fo^2^+2Fc^2^)/3'
_refine_ls_weighting_scheme calc
_refine_ls_wR_factor_gt 0.2286
_refine_ls_wR_factor_ref 0.2390
_reflns_number_gt 7614
_reflns_number_total 8731
_reflns_threshold_expression >2sigma(I)
_cod_data_source_file ic070336a-file001.cif
_cod_data_source_block shelxl_(9)
_cod_original_sg_symbol_H-M 'C 2/c'
_cod_original_formula_sum 'C66 H73 Cl8 Mn4 N42 O32.50'
_cod_database_code 4339784

loop_
_symmetry_equiv_pos_as_xyz
'x, y, z'
'-x, y, -z+1/2'
'x+1/2, y+1/2, z'
'-x+1/2, y+1/2, -z+1/2'
'-x, -y, -z'
'x, -y, z-1/2'
'-x+1/2, -y+1/2, -z'
'x+1/2, -y+1/2, z-1/2'

loop_
_atom_site_label
_atom_site_type_symbol
_atom_site_fract_x
_atom_site_fract_y
_atom_site_fract_z
_atom_site_U_iso_or_equiv
_atom_site_adp_type
_atom_site_occupancy
_atom_site_symmetry_multiplicity
_atom_site_calc_flag
_atom_site_refinement_flags
Mn1 Mn 0.23068(7) -0.00161(5) 0.12411(3) 0.0248(2) Uani 1 1 d .
Mn2 Mn 0.07741(6) 0.00006(5) 0.20765(2) 0.0216(2) Uani 1 1 d .
Cl1 Cl 0.05462(13) 0.20135(9) 0.04107(5) 0.0401(4) Uani 1 1 d .
Cl2 Cl 0.27768(16) 0.38397(11) 0.18752(6) 0.0511(5) Uani 1 1 d .
Cl3 Cl 0.51431(13) 0.11599(9) 0.17156(5) 0.0396(4) Uani 1 1 d .
Cl4 Cl 1.0000 0.5000 0.0000 0.0521(7) Uani 1 2 d S
Cl5 Cl 1.0000 0.23204(12) 0.2500 0.0384(6) Uani 1 2 d S
O1 O 0.0807(5) 0.1338(3) 0.05279(17) 0.0564(16) Uani 1 1 d .
O2 O -0.0424(4) 0.2115(3) 0.0485(2) 0.0608(17) Uani 1 1 d .
O3 O 0.0693(5) 0.2081(3) 0.00334(15) 0.0545(15) Uani 1 1 d .
O4 O 0.1093(4) 0.2510(3) 0.06046(16) 0.0523(15) Uani 1 1 d .
O5 O 0.2164(9) 0.3504(5) 0.1684(3) 0.129(4) Uani 1 1 d .
O6 O 0.3417(18) 0.3238(11) 0.1762(5) 0.107(9) Uani 0.40 1 d P
O7 O 0.2995(6) 0.3750(7) 0.2233(2) 0.126(4) Uani 1 1 d .
O8 O 0.3298(6) 0.4343(4) 0.1711(2) 0.089(3) Uani 1 1 d .
O9 O 0.1991(9) 0.4330(7) 0.2026(4) 0.076(3) Uani 0.60 1 d P
O10 O 0.4763(4) 0.0503(3) 0.16586(18) 0.0551(15) Uani 1 1 d .
O11 O 0.4449(5) 0.1674(3) 0.16498(19) 0.0650(19) Uani 1 1 d .
O12 O 0.5417(4) 0.1238(3) 0.20876(16) 0.0537(15) Uani 1 1 d .
O13 O 0.5910(4) 0.1280(4) 0.14883(18) 0.0630(18) Uani 1 1 d .
O14 O 1.0043(17) 0.4224(13) 0.0056(7) 0.125(7) Uiso 0.50 1 d P
O15 O 1.035(2) 0.5227(15) 0.0352(8) 0.147(9) Uiso 0.50 1 d P
O16 O 0.952(3) 0.5133(17) 0.0253(10) 0.167(11) Uiso 0.50 1 d P
O17 O 0.9035(19) 0.4987(13) 0.0016(8) 0.130(8) Uiso 0.50 1 d P
O18 O 0.9080(11) 0.2186(13) 0.2414(8) 0.135(11) Uani 0.50 1 d P
O19 O 0.9974(12) 0.2218(7) 0.2102(4) 0.073(4) Uani 0.50 1 d P
O20 O 1.0567(12) 0.1864(7) 0.2342(4) 0.062(4) Uani 0.50 1 d P
O21 O 1.0000 0.3026(5) 0.2500 0.105(5) Uani 1 2 d S
O22 O 0.290(2) 0.2267(18) 0.2503(9) 0.085(9) Uiso 0.25 1 d P
N1 N 0.3046(3) 0.0947(3) 0.10757(13) 0.0248(11) Uani 1 1 d .
N2 N 0.1612(4) 0.2016(3) 0.16185(17) 0.0366(14) Uani 1 1 d .
H1 H 0.1129 0.1989 0.1761 0.044 Uiso 1 1 calc R
H2 H 0.1938 0.2401 0.1612 0.044 Uiso 1 1 calc R
N3 N 0.1422(3) 0.0886(3) 0.14035(13) 0.0226(10) Uani 1 1 d .
N4 N 0.0704(4) 0.0814(3) 0.16580(14) 0.0239(11) Uani 1 1 d .
N5 N -0.0323(4) 0.1155(4) 0.11975(17) 0.0436(16) Uani 1 1 d .
H3 H 0.0115 0.1215 0.1037 0.052 Uiso 1 1 calc R
H4 H -0.0902 0.1235 0.1135 0.052 Uiso 1 1 calc R
N6 N -0.0610(3) 0.0510(3) 0.20983(13) 0.0210(10) Uani 1 1 d .
N7 N 0.1708(4) -0.0261(3) 0.06906(15) 0.0302(12) Uani 1 1 d .
N8 N -0.0388(4) -0.0850(4) 0.10847(16) 0.0427(15) Uani 1 1 d .
H5 H -0.0621 -0.0935 0.1301 0.051 Uiso 1 1 calc R
H6 H -0.0748 -0.0848 0.0889 0.051 Uiso 1 1 calc R
N9 N 0.1101(4) -0.0713(3) 0.13192(14) 0.0260(11) Uani 1 1 d .
N10 N 0.0752(4) -0.0819(3) 0.16746(14) 0.0269(11) Uani 1 1 d .
N11 N 0.0706(8) -0.2009(4) 0.1565(2) 0.084(3) Uani 1 1 d .
H7 H 0.0895 -0.1964 0.1339 0.101 Uiso 1 1 calc R
H8 H 0.0588 -0.2424 0.1654 0.101 Uiso 1 1 calc R
N12 N 0.0150(4) -0.0955(3) 0.23311(14) 0.0262(11) Uani 1 1 d .
N13 N 0.3491(4) -0.0757(3) 0.12219(15) 0.0293(12) Uani 1 1 d .
N14 N 0.3494(5) -0.1023(4) 0.21815(18) 0.054(2) Uani 1 1 d .
H9 H 0.3201 -0.0882 0.2377 0.065 Uiso 1 1 calc R
H10 H 0.3885 -0.1371 0.2197 0.065 Uiso 1 1 calc R
N15 N 0.2785(4) -0.0194(3) 0.18120(14) 0.0246(11) Uani 1 1 d .
N16 N 0.2260(4) 0.0008(3) 0.21123(14) 0.0245(11) Uani 1 1 d .
N17 N 0.3515(5) 0.0603(4) 0.23484(19) 0.058(2) Uani 1 1 d .
H11 H 0.3880 0.0465 0.2172 0.070 Uiso 1 1 calc R
H12 H 0.3730 0.0876 0.2523 0.070 Uiso 1 1 calc R
N18 N 0.1194(3) 0.0399(3) 0.26351(14) 0.0221(10) Uani 1 1 d .
N19 N 0.6274(10) 0.2722(5) 0.0797(3) 0.099(4) Uani 1 1 d .
N20 N 0.3071(5) 0.3887(4) 0.05792(19) 0.0522(18) Uani 1 1 d .
N21 N -0.2226(6) 0.0745(5) 0.0912(2) 0.067(2) Uani 1 1 d .
C1 C 0.3793(5) 0.0971(4) 0.08750(19) 0.0322(15) Uani 1 1 d .
H13 H 0.4077 0.0545 0.0810 0.039 Uiso 1 1 calc R
C2 C 0.4189(5) 0.1588(4) 0.0754(2) 0.0395(17) Uani 1 1 d .
H14 H 0.4739 0.1584 0.0616 0.047 Uiso 1 1 calc R
C3 C 0.3756(5) 0.2206(4) 0.0841(2) 0.0380(16) Uani 1 1 d .
H15 H 0.3988 0.2636 0.0753 0.046 Uiso 1 1 calc R
C4 C 0.2978(5) 0.2188(4) 0.10575(18) 0.0334(16) Uani 1 1 d .
H16 H 0.2677 0.2606 0.1126 0.040 Uiso 1 1 calc R
C5 C 0.2651(4) 0.1551(3) 0.11709(17) 0.0260(13) Uani 1 1 d .
C6 C 0.1848(4) 0.1480(3) 0.14162(17) 0.0253(13) Uani 1 1 d .
C7 C -0.0114(4) 0.0948(3) 0.15308(17) 0.0271(13) Uani 1 1 d .
C8 C -0.0873(4) 0.0850(3) 0.18034(16) 0.0234(12) Uani 1 1 d .
C9 C -0.1752(5) 0.1114(4) 0.17612(17) 0.0295(14) Uani 1 1 d .
H17 H -0.1926 0.1374 0.1550 0.035 Uiso 1 1 calc R
C10 C 0.2100(5) -0.0140(4) 0.03687(19) 0.0346(15) Uani 1 1 d .
H18 H 0.2682 0.0086 0.0367 0.042 Uiso 1 1 calc R
C11 C 0.1708(6) -0.0326(4) 0.0040(2) 0.0420(18) Uani 1 1 d .
H19 H 0.2016 -0.0239 -0.0183 0.050 Uiso 1 1 calc R
C12 C 0.0875(6) -0.0635(4) 0.0041(2) 0.0466(19) Uani 1 1 d .
H20 H 0.0583 -0.0760 -0.0184 0.056 Uiso 1 1 calc R
C13 C 0.0446(6) -0.0770(4) 0.03694(19) 0.0407(17) Uani 1 1 d .
H21 H -0.0141 -0.0990 0.0375 0.049 Uiso 1 1 calc R
C14 C 0.0894(5) -0.0577(3) 0.06876(18) 0.0307(14) Uani 1 1 d .
C15 C 0.0508(5) -0.0724(3) 0.10534(18) 0.0300(14) Uani 1 1 d .
C16 C 0.0601(6) -0.1450(4) 0.1773(2) 0.0391(17) Uani 1 1 d .
C17 C 0.0285(6) -0.1544(3) 0.2155(2) 0.0362(16) Uani 1 1 d .
C18 C 0.0149(8) -0.2180(4) 0.2319(2) 0.061(3) Uani 1 1 d .
H22 H 0.0255 -0.2602 0.2191 0.073 Uiso 1 1 calc R
C19 C 0.3903(5) -0.0979(4) 0.0915(2) 0.0397(17) Uani 1 1 d .
H23 H 0.3649 -0.0843 0.0685 0.048 Uiso 1 1 calc R
C20 C 0.4665(6) -0.1390(4) 0.0921(2) 0.0464(19) Uani 1 1 d .
H24 H 0.4942 -0.1533 0.0699 0.056 Uiso 1 1 calc R
C21 C 0.5022(6) -0.1589(5) 0.1245(2) 0.054(2) Uani 1 1 d .
H25 H 0.5556 -0.1874 0.1255 0.065 Uiso 1 1 calc R
C22 C 0.4611(6) -0.1379(4) 0.1563(2) 0.049(2) Uani 1 1 d .
H26 H 0.4857 -0.1516 0.1795 0.059 Uiso 1 1 calc R
C23 C 0.3837(5) -0.0966(3) 0.15408(19) 0.0317(14) Uani 1 1 d .
C24 C 0.3347(5) -0.0711(4) 0.18642(19) 0.0309(14) Uani 1 1 d .
C25 C 0.2648(5) 0.0402(4) 0.23502(18) 0.0297(14) Uani 1 1 d .
C26 C 0.2054(4) 0.0615(3) 0.26633(18) 0.0270(13) Uani 1 1 d .
C27 C 0.2365(5) 0.0986(4) 0.29650(19) 0.0331(15) Uani 1 1 d .
H27 H 0.2983 0.1146 0.2982 0.040 Uiso 1 1 calc R
C28 C 0.6605(12) 0.1936(7) 0.0245(4) 0.109(5) Uani 1 1 d .
H28 H 0.7165 0.1664 0.0292 0.131 Uiso 1 1 calc R
H29 H 0.6683 0.2213 0.0022 0.131 Uiso 1 1 calc R
H30 H 0.6079 0.1621 0.0212 0.131 Uiso 1 1 calc R
C29 C 0.6439(10) 0.2391(6) 0.0550(4) 0.083(4) Uani 1 1 d .
C30 C 0.2136(6) 0.3491(5) 0.0007(2) 0.050(2) Uani 1 1 d .
H31 H 0.1480 0.3586 0.0043 0.060 Uiso 1 1 calc R
H32 H 0.2225 0.2993 -0.0036 0.060 Uiso 1 1 calc R
H33 H 0.2353 0.3754 -0.0205 0.060 Uiso 1 1 calc R
C31 C 0.2658(6) 0.3702(4) 0.0333(2) 0.0424(18) Uani 1 1 d .
C32 C -0.3514(8) -0.0157(6) 0.1030(3) 0.075(3) Uani 1 1 d .
H34 H -0.3466 -0.0538 0.0853 0.090 Uiso 1 1 calc R
H35 H -0.4122 0.0062 0.1005 0.090 Uiso 1 1 calc R
H36 H -0.3436 -0.0341 0.1279 0.090 Uiso 1 1 calc R
C33 C -0.2796(6) 0.0359(6) 0.0960(2) 0.055(2) Uani 1 1 d .

loop_
_atom_site_aniso_label
_atom_site_aniso_U_11
_atom_site_aniso_U_22
_atom_site_aniso_U_33
_atom_site_aniso_U_23
_atom_site_aniso_U_13
_atom_site_aniso_U_12
Mn1 0.0255(5) 0.0273(5) 0.0216(5) -0.0024(4) 0.0044(4) 0.0008(4)
Mn2 0.0205(5) 0.0253(5) 0.0189(5) -0.0018(3) 0.0018(4) -0.0004(3)
Cl1 0.0465(10) 0.0412(9) 0.0326(9) -0.0020(7) 0.0056(7) 0.0004(8)
Cl2 0.0539(12) 0.0521(11) 0.0471(12) -0.0020(9) -0.0061(9) -0.0211(9)
Cl3 0.0383(10) 0.0412(9) 0.0390(10) 0.0020(7) -0.0056(8) -0.0078(7)
Cl4 0.0453(16) 0.079(2) 0.0324(15) 0.0036(13) 0.0119(12) 0.0138(14)
Cl5 0.0416(14) 0.0282(11) 0.0456(14) 0.000 0.0039(11) 0.000
O1 0.060(4) 0.056(4) 0.054(4) 0.009(3) 0.021(3) 0.012(3)
O2 0.042(3) 0.062(4) 0.079(5) -0.001(3) 0.008(3) 0.004(3)
O3 0.073(4) 0.061(4) 0.030(3) 0.002(3) 0.003(3) -0.014(3)
O4 0.050(3) 0.064(4) 0.043(3) -0.015(3) -0.002(3) 0.004(3)
O5 0.162(10) 0.092(7) 0.132(9) 0.025(6) -0.057(7) -0.079(7)
O6 0.16(2) 0.104(15) 0.061(12) -0.047(11) -0.058(13) 0.090(15)
O7 0.076(6) 0.250(14) 0.051(5) 0.042(6) -0.003(4) -0.050(7)
O8 0.112(7) 0.083(5) 0.072(5) -0.028(4) 0.046(5) -0.051(5)
O9 0.067(8) 0.080(8) 0.081(9) -0.015(7) 0.014(7) -0.008(6)
O10 0.053(4) 0.043(3) 0.069(4) -0.010(3) 0.007(3) -0.011(3)
O11 0.067(4) 0.061(4) 0.066(4) -0.005(3) -0.031(3) 0.018(3)
O12 0.051(4) 0.061(4) 0.048(3) -0.009(3) -0.012(3) 0.011(3)
O13 0.046(4) 0.086(5) 0.058(4) 0.019(3) 0.007(3) -0.015(3)
O18 0.039(9) 0.145(19) 0.22(3) -0.12(2) -0.022(12) -0.006(10)
O19 0.107(12) 0.060(8) 0.052(8) -0.012(7) 0.030(8) -0.014(8)
O20 0.080(11) 0.046(7) 0.061(9) -0.003(6) 0.029(8) 0.007(7)
O21 0.171(13) 0.036(5) 0.106(9) 0.000 -0.063(9) 0.000
N1 0.023(3) 0.029(3) 0.023(3) -0.002(2) 0.003(2) -0.002(2)
N2 0.036(3) 0.027(3) 0.047(4) -0.007(3) 0.016(3) -0.006(2)
N3 0.023(3) 0.025(2) 0.020(2) 0.0003(19) 0.003(2) -0.002(2)
N4 0.025(3) 0.029(3) 0.018(3) 0.000(2) 0.007(2) -0.001(2)
N5 0.026(3) 0.077(5) 0.027(3) 0.018(3) 0.002(2) 0.004(3)
N6 0.018(2) 0.028(3) 0.017(2) -0.0017(19) 0.0028(19) -0.0019(19)
N7 0.038(3) 0.027(3) 0.026(3) -0.002(2) 0.005(2) -0.001(2)
N8 0.037(4) 0.070(4) 0.021(3) 0.001(3) 0.000(3) -0.011(3)
N9 0.030(3) 0.028(3) 0.020(3) -0.003(2) 0.006(2) -0.003(2)
N10 0.029(3) 0.031(3) 0.022(3) -0.005(2) 0.004(2) -0.004(2)
N11 0.181(11) 0.029(3) 0.042(4) -0.009(3) 0.051(6) -0.005(5)
N12 0.030(3) 0.028(3) 0.020(2) -0.004(2) 0.001(2) 0.000(2)
N13 0.029(3) 0.032(3) 0.027(3) 0.000(2) 0.006(2) 0.003(2)
N14 0.063(5) 0.066(5) 0.035(4) 0.012(3) 0.015(3) 0.036(4)
N15 0.022(3) 0.032(3) 0.020(3) -0.002(2) 0.003(2) 0.001(2)
N16 0.018(2) 0.032(3) 0.023(3) -0.003(2) 0.002(2) -0.005(2)
N17 0.035(4) 0.099(6) 0.040(4) -0.034(4) 0.017(3) -0.031(4)
N18 0.020(2) 0.026(3) 0.021(3) 0.0019(19) 0.001(2) -0.0001(19)
N19 0.173(12) 0.056(5) 0.068(6) -0.016(5) 0.051(7) -0.013(6)
N20 0.047(4) 0.071(5) 0.038(4) -0.008(3) -0.005(3) -0.003(4)
N21 0.052(5) 0.099(7) 0.050(5) -0.007(4) 0.010(4) -0.016(5)
C1 0.026(3) 0.040(4) 0.031(4) -0.005(3) 0.005(3) 0.003(3)
C2 0.037(4) 0.049(4) 0.033(4) -0.004(3) 0.013(3) -0.013(3)
C3 0.033(4) 0.044(4) 0.037(4) 0.010(3) -0.001(3) -0.012(3)
C4 0.038(4) 0.028(3) 0.034(4) 0.003(3) -0.001(3) -0.004(3)
C5 0.022(3) 0.035(3) 0.022(3) 0.000(2) 0.001(2) -0.005(2)
C6 0.023(3) 0.029(3) 0.023(3) 0.002(2) -0.001(2) 0.006(2)
C7 0.028(3) 0.033(3) 0.021(3) 0.003(2) 0.000(3) -0.001(3)
C8 0.020(3) 0.030(3) 0.020(3) -0.001(2) 0.003(2) -0.002(2)
C9 0.028(3) 0.041(4) 0.019(3) 0.004(3) 0.000(3) 0.003(3)
C10 0.044(4) 0.034(4) 0.026(3) 0.000(3) 0.007(3) -0.005(3)
C11 0.062(5) 0.038(4) 0.026(4) -0.001(3) 0.011(3) -0.006(4)
C12 0.059(5) 0.056(5) 0.025(4) -0.009(3) -0.003(3) -0.007(4)
C13 0.050(5) 0.047(4) 0.025(4) -0.005(3) -0.001(3) -0.008(3)
C14 0.035(4) 0.035(3) 0.022(3) -0.001(3) 0.007(3) -0.002(3)
C15 0.034(4) 0.033(3) 0.023(3) -0.005(3) 0.003(3) -0.007(3)
C16 0.063(5) 0.027(3) 0.028(4) -0.004(3) 0.011(3) -0.002(3)
C17 0.051(5) 0.027(3) 0.031(4) -0.003(3) 0.006(3) -0.001(3)
C18 0.122(9) 0.029(4) 0.033(4) -0.002(3) 0.023(5) -0.002(5)
C19 0.043(4) 0.045(4) 0.031(4) -0.009(3) 0.004(3) 0.009(3)
C20 0.052(5) 0.049(4) 0.038(4) -0.006(3) 0.012(4) 0.014(4)
C21 0.048(5) 0.060(5) 0.054(5) -0.001(4) 0.012(4) 0.032(4)
C22 0.051(5) 0.050(5) 0.046(5) 0.002(4) 0.008(4) 0.020(4)
C23 0.031(4) 0.030(3) 0.035(4) 0.002(3) 0.005(3) 0.002(3)
C24 0.026(3) 0.036(3) 0.030(4) 0.003(3) 0.003(3) 0.001(3)
C25 0.025(3) 0.040(4) 0.024(3) -0.001(3) 0.005(3) -0.002(3)
C26 0.024(3) 0.032(3) 0.026(3) 0.000(3) 0.003(3) -0.002(2)
C27 0.024(3) 0.045(4) 0.030(4) -0.004(3) 0.000(3) -0.004(3)
C28 0.137(13) 0.088(9) 0.105(11) -0.023(8) 0.069(10) 0.000(9)
C29 0.108(10) 0.063(6) 0.081(8) 0.004(6) 0.043(7) -0.008(6)
C30 0.052(5) 0.053(5) 0.045(5) -0.002(4) -0.014(4) -0.009(4)
C31 0.041(4) 0.043(4) 0.044(5) 0.002(3) 0.001(4) 0.000(3)
C32 0.057(6) 0.083(7) 0.086(8) -0.015(6) 0.016(6) -0.010(5)
C33 0.043(5) 0.079(6) 0.044(5) -0.008(4) 0.005(4) -0.002(5)

loop_
_atom_type_symbol
_atom_type_description
_atom_type_scat_dispersion_real
_atom_type_scat_dispersion_imag
_atom_type_scat_source
C C 0.0033 0.0016 'International Tables Vol C Tables 4.2.6.8 and 6.1.1.4'
H H 0.0000 0.0000 'International Tables Vol C Tables 4.2.6.8 and 6.1.1.4'
Cl Cl 0.1484 0.1585 'International Tables Vol C Tables 4.2.6.8 and 6.1.1.4'
Mn Mn 0.3368 0.7283 'International Tables Vol C Tables 4.2.6.8 and 6.1.1.4'
N N 0.0061 0.0033 'International Tables Vol C Tables 4.2.6.8 and 6.1.1.4'
O O 0.0106 0.0060 'International Tables Vol C Tables 4.2.6.8 and 6.1.1.4'

loop_
_geom_angle_atom_site_label_1
_geom_angle_atom_site_label_2
_geom_angle_atom_site_label_3
_geom_angle
_geom_angle_site_symmetry_1
_geom_angle_site_symmetry_3
N15 Mn1 N9 91.29(19) . .
N15 Mn1 N1 103.79(19) . .
N9 Mn1 N1 156.6(2) . .
N15 Mn1 N7 158.3(2) . .
N9 Mn1 N7 72.0(2) . .
N1 Mn1 N7 96.52(19) . .
N15 Mn1 N13 72.6(2) . .
N9 Mn1 N13 103.1(2) . .
N1 Mn1 N13 98.6(2) . .
N7 Mn1 N13 97.3(2) . .
N15 Mn1 N3 92.46(19) . .
N9 Mn1 N3 88.75(19) . .
N1 Mn1 N3 73.01(18) . .
N7 Mn1 N3 100.7(2) . .
N13 Mn1 N3 160.9(2) . .
N10 Mn2 N16 93.0(2) . .
N10 Mn2 N4 92.7(2) . .
N16 Mn2 N4 94.2(2) . .
N10 Mn2 N6 109.9(2) . .
N16 Mn2 N6 153.05(19) . .
N4 Mn2 N6 71.28(18) . .
N10 Mn2 N12 71.48(19) . .
N16 Mn2 N12 112.7(2) . .
N4 Mn2 N12 148.8(2) . .
N6 Mn2 N12 88.68(19) . .
N10 Mn2 N18 150.1(2) . .
N16 Mn2 N18 71.72(19) . .
N4 Mn2 N18 113.48(18) . .
N6 Mn2 N18 92.85(18) . .
N12 Mn2 N18 90.48(18) . .
O3 Cl1 O1 109.8(4) . .
O3 Cl1 O4 109.6(4) . .
O1 Cl1 O4 108.7(4) . .
O3 Cl1 O2 109.3(4) . .
O1 Cl1 O2 108.8(4) . .
O4 Cl1 O2 110.6(4) . .
O5 Cl2 O7 127.5(6) . .
O5 Cl2 O8 119.5(6) . .
O7 Cl2 O8 113.0(6) . .
O5 Cl2 O6 83.9(11) . .
O7 Cl2 O6 91.7(9) . .
O8 Cl2 O6 94.3(12) . .
O5 Cl2 O9 89.6(8) . .
O7 Cl2 O9 84.2(7) . .
O8 Cl2 O9 97.8(6) . .
O6 Cl2 O9 167.9(13) . .
O10 Cl3 O13 111.9(4) . .
O10 Cl3 O12 110.1(4) . .
O13 Cl3 O12 109.5(4) . .
O10 Cl3 O11 109.0(4) . .
O13 Cl3 O11 110.2(4) . .
O12 Cl3 O11 105.9(4) . .
O16 Cl4 O16 179.994(14) . 5_765
O16 Cl4 O17 51.4(18) . .
O16 Cl4 O17 128.6(18) 5_765 .
O16 Cl4 O17 128.6(18) . 5_765
O16 Cl4 O17 51.4(18) 5_765 5_765
O17 Cl4 O17 179.995(1) . 5_765
O16 Cl4 O15 123.4(18) . 5_765
O16 Cl4 O15 56.6(18) 5_765 5_765
O17 Cl4 O15 72.0(14) . 5_765
O17 Cl4 O15 107.9(14) 5_765 5_765
O16 Cl4 O15 56.6(18) . .
O16 Cl4 O15 123.4(18) 5_765 .
O17 Cl4 O15 108.0(14) . .
O17 Cl4 O15 72.1(14) 5_765 .
O15 Cl4 O15 180.0(11) 5_765 .
O16 Cl4 O14 97.5(17) . .
O16 Cl4 O14 82.5(17) 5_765 .
O17 Cl4 O14 90.9(14) . .
O17 Cl4 O14 89.1(14) 5_765 .
O15 Cl4 O14 80.5(14) 5_765 .
O15 Cl4 O14 99.5(14) . .
O16 Cl4 O14 82.5(17) . 5_765
O16 Cl4 O14 97.5(17) 5_765 5_765
O17 Cl4 O14 89.1(14) . 5_765
O17 Cl4 O14 90.9(14) 5_765 5_765
O15 Cl4 O14 99.5(14) 5_765 5_765
O15 Cl4 O14 80.5(14) . 5_765
O14 Cl4 O14 179.997(3) . 5_765
O20 Cl5 O20 98.0(12) 2_755 .
O20 Cl5 O21 131.0(6) 2_755 .
O20 Cl5 O21 131.0(6) . .
O20 Cl5 O18 111.9(11) 2_755 2_755
O20 Cl5 O18 51.9(13) . 2_755
O21 Cl5 O18 100.7(11) . 2_755
O20 Cl5 O18 51.9(13) 2_755 .
O20 Cl5 O18 111.9(11) . .
O21 Cl5 O18 100.7(11) . .
O18 Cl5 O18 159(2) 2_755 .
O20 Cl5 O19 109.3(9) 2_755 .
O20 Cl5 O19 59.5(9) . .
O21 Cl5 O19 97.7(6) . .
O18 Cl5 O19 102.2(15) 2_755 .
O18 Cl5 O19 74.9(13) . .
O20 Cl5 O19 59.5(9) 2_755 2_755
O20 Cl5 O19 109.3(9) . 2_755
O21 Cl5 O19 97.7(6) . 2_755
O18 Cl5 O19 74.9(13) 2_755 2_755
O18 Cl5 O19 102.2(15) . 2_755
O19 Cl5 O19 164.6(11) . 2_755
Cl4 O14 O16 41.2(12) . 5_765
O16 O15 Cl4 52(2) . .
O16 O15 O17 104(3) . 5_765
Cl4 O15 O17 52.8(14) . 5_765
O17 O16 Cl4 74(3) . .
O17 O16 O15 146(4) . .
Cl4 O16 O15 72(2) . .
O17 O16 O14 85(3) . 5_765
Cl4 O16 O14 56.3(16) . 5_765
O15 O16 O14 75(2) . 5_765
O16 O17 Cl4 55(2) . .
O16 O17 O15 110(3) . 5_765
Cl4 O17 O15 55.1(14) . 5_765
O20 O18 Cl5 61.8(11) 2_755 .
O20 O18 O19 101.0(14) 2_755 .
Cl5 O18 O19 54.5(9) . .
O20 O19 Cl5 55.7(8) . .
O20 O19 O18 91.7(15) . .
Cl5 O19 O18 50.6(8) . .
O18 O20 Cl5 66.3(12) 2_755 .
O18 O20 O19 117.9(15) 2_755 .
Cl5 O20 O19 64.8(9) . .
C1 N1 C5 118.1(6) . .
C1 N1 Mn1 125.6(4) . .
C5 N1 Mn1 116.2(4) . .
C6 N3 N4 114.7(5) . .
C6 N3 Mn1 114.6(4) . .
N4 N3 Mn1 121.9(4) . .
C7 N4 N3 115.1(5) . .
C7 N4 Mn2 115.2(4) . .
N3 N4 Mn2 120.2(4) . .
C8 N6 N18 120.4(5) . 2
C8 N6 Mn2 116.1(4) . .
N18 N6 Mn2 122.8(4) 2 .
C14 N7 C10 117.5(6) . .
C14 N7 Mn1 116.0(4) . .
C10 N7 Mn1 126.4(5) . .
C15 N9 N10 116.5(5) . .
C15 N9 Mn1 115.5(4) . .
N10 N9 Mn1 119.8(4) . .
C16 N10 N9 117.2(5) . .
C16 N10 Mn2 120.1(5) . .
N9 N10 Mn2 121.1(4) . .
N12 N12 C17 120.8(4) 2 .
N12 N12 Mn2 121.8(2) 2 .
C17 N12 Mn2 115.8(4) . .
C23 N13 C19 117.9(6) . .
C23 N13 Mn1 116.6(4) . .
C19 N13 Mn1 125.4(5) . .
C24 N15 N16 116.4(5) . .
C24 N15 Mn1 116.4(4) . .
N16 N15 Mn1 121.9(4) . .
C25 N16 N15 117.3(5) . .
C25 N16 Mn2 118.4(4) . .
N15 N16 Mn2 120.3(4) . .
N6 N18 C26 120.6(5) 2 .
N6 N18 Mn2 123.8(4) 2 .
C26 N18 Mn2 114.9(4) . .
N1 C1 C2 123.5(6) . .
C3 C2 C1 118.0(7) . .
C2 C3 C4 119.0(7) . .
C5 C4 C3 118.5(7) . .
N1 C5 C4 122.8(6) . .
N1 C5 C6 114.6(5) . .
C4 C5 C6 122.5(6) . .
N3 C6 N2 125.6(6) . .
N3 C6 C5 115.8(5) . .
N2 C6 C5 118.6(6) . .
N4 C7 N5 126.3(6) . .
N4 C7 C8 114.4(5) . .
N5 C7 C8 119.3(6) . .
N6 C8 C9 122.2(6) . .
N6 C8 C7 113.5(5) . .
C9 C8 C7 124.3(6) . .
C27 C9 C8 117.4(6) 2 .
N7 C10 C11 123.4(7) . .
C12 C11 C10 118.4(7) . .
C11 C12 C13 120.0(7) . .
C14 C13 C12 117.9(7) . .
N7 C14 C13 122.7(6) . .
N7 C14 C15 115.3(6) . .
C13 C14 C15 122.0(7) . .
N9 C15 N8 125.6(6) . .
N9 C15 C14 114.8(6) . .
N8 C15 C14 119.7(6) . .
N10 C16 N11 125.8(7) . .
N10 C16 C17 115.6(6) . .
N11 C16 C17 118.6(6) . .
N12 C17 C18 121.8(7) . .
N12 C17 C16 113.9(6) . .
C18 C17 C16 124.3(6) . .
C17 C18 C18 117.4(4) . 2
N13 C19 C20 122.9(7) . .
C21 C20 C19 118.9(7) . .
C20 C21 C22 119.8(7) . .
C21 C22 C23 118.7(8) . .
N13 C23 C22 121.8(7) . .
N13 C23 C24 115.1(6) . .
C22 C23 C24 123.1(7) . .
N15 C24 N14 124.8(6) . .
N15 C24 C23 116.5(6) . .
N14 C24 C23 118.7(6) . .
N16 C25 N17 125.7(6) . .
N16 C25 C26 115.4(6) . .
N17 C25 C26 118.9(6) . .
N18 C26 C27 121.5(6) . .
N18 C26 C25 114.0(6) . .
C27 C26 C25 124.4(6) . .
C9 C27 C26 117.8(6) 2 .
N19 C29 C28 176.0(13) . .
N20 C31 C30 177.5(9) . .
N21 C33 C32 178.0(12) . .

loop_
_geom_bond_atom_site_label_1
_geom_bond_atom_site_label_2
_geom_bond_distance
_geom_bond_site_symmetry_2
Mn1 N15 2.216(5) .
Mn1 N9 2.226(5) .
Mn1 N1 2.228(5) .
Mn1 N7 2.230(6) .
Mn1 N13 2.235(6) .
Mn1 N3 2.243(5) .
Mn2 N10 2.155(5) .
Mn2 N16 2.158(5) .
Mn2 N4 2.190(5) .
Mn2 N6 2.237(5) .
Mn2 N12 2.256(5) .
Mn2 N18 2.256(5) .
Cl1 O3 1.404(6) .
Cl1 O1 1.418(6) .
Cl1 O4 1.424(6) .
Cl1 O2 1.451(6) .
Cl2 O5 1.296(9) .
Cl2 O7 1.351(8) .
Cl2 O8 1.372(7) .
Cl2 O6 1.544(17) .
Cl2 O9 1.586(13) .
Cl3 O10 1.393(6) .
Cl3 O13 1.416(6) .
Cl3 O12 1.419(6) .
Cl3 O11 1.430(6) .
Cl4 O16 1.19(3) .
Cl4 O16 1.19(3) 5_765
Cl4 O17 1.40(3) .
Cl4 O17 1.40(3) 5_765
Cl4 O15 1.45(3) 5_765
Cl4 O15 1.45(3) .
Cl4 O14 1.51(2) .
Cl4 O14 1.51(2) 5_765
Cl5 O20 1.340(13) 2_755
Cl5 O20 1.340(13) .
Cl5 O21 1.358(10) .
Cl5 O18 1.391(15) 2_755
Cl5 O18 1.391(15) .
Cl5 O19 1.467(14) .
Cl5 O19 1.467(14) 2_755
O14 O16 1.80(4) 5_765
O15 O16 1.27(4) .
O15 O17 1.68(4) 5_765
O16 O17 1.14(4) .
O16 O14 1.80(4) 5_765
O17 O15 1.68(4) 5_765
O18 O20 1.20(3) 2_755
O18 O19 1.74(3) .
O19 O20 1.40(2) .
O20 O18 1.20(3) 2_755
N1 C1 1.319(8) .
N1 C5 1.343(8) .
N2 C6 1.318(8) .
N3 C6 1.299(8) .
N3 N4 1.413(7) .
N4 C7 1.296(8) .
N5 C7 1.313(8) .
N6 C8 1.313(8) .
N6 N18 1.317(7) 2
N7 C14 1.329(9) .
N7 C10 1.334(9) .
N8 C15 1.328(9) .
N9 C15 1.289(9) .
N9 N10 1.415(7) .
N10 C16 1.285(9) .
N11 C16 1.326(9) .
N12 N12 1.315(10) 2
N12 C17 1.319(8) .
N13 C23 1.325(9) .
N13 C19 1.346(9) .
N14 C24 1.320(9) .
N15 C24 1.299(8) .
N15 N16 1.400(7) .
N16 C25 1.278(8) .
N17 C25 1.317(9) .
N18 N6 1.317(7) 2
N18 C26 1.318(8) .
N19 C29 1.132(14) .
N20 C31 1.133(10) .
N21 C33 1.128(12) .
C1 C2 1.394(10) .
C2 C3 1.383(11) .
C3 C4 1.389(10) .
C4 C5 1.381(9) .
C5 C6 1.487(9) .
C7 C8 1.507(8) .
C8 C9 1.378(9) .
C9 C27 1.371(9) 2
C10 C11 1.369(10) .
C11 C12 1.346(12) .
C12 C13 1.386(11) .
C13 C14 1.376(10) .
C14 C15 1.484(9) .
C16 C17 1.486(10) .
C17 C18 1.380(10) .
C18 C18 1.399(16) 2
C19 C20 1.359(11) .
C20 C21 1.342(12) .
C21 C22 1.376(12) .
C22 C23 1.377(10) .
C23 C24 1.472(9) .
C25 C26 1.499(9) .
C26 C27 1.383(9) .
C27 C9 1.371(9) 2
C28 C29 1.441(16) .
C30 C31 1.459(11) .
C32 C33 1.464(14) .
